data_1539178
loop_
_publ_author_name
'Tharp, A.G.'
'Searcy, A.W.'
'Nowotny, H.'

_publ_section_title
;
 Zur Kenntnis der Doppelkarbide in den Systemen: U-Cr-C, U-Mo-C und U-W-C
;
_journal_name_full 'Journal of the Electrochemical Society'
_journal_page_first 473
_journal_page_last 476
_journal_volume 105
_journal_year 1958
_chemical_formula_sum 'Ge2 Th3'
_chemical_name_systematic 'Th3 Ge2'
_space_group_IT_number 127
_symmetry_space_group_name_Hall '-P 4 2ab'
_symmetry_space_group_name_H-M 'P 4/m b m'
_cell_angle_alpha 90
_cell_angle_beta 90
_cell_angle_gamma 90
_cell_formula_units_Z 2
_cell_length_a 7.951
_cell_length_b 7.951
_cell_length_c 4.194
_cell_volume 265.138
_citation_journal_id_ASTM JESOAN
_cod_data_source_file Tharp_JESOAN_1958_60.cif
_cod_data_source_block Ge2Th3
_cod_database_code 1539178

loop_
_symmetry_equiv_pos_as_xyz
x,y,z
-y,x,z
-x,-y,z
y,-x,z
x+1/2,-y+1/2,-z
y+1/2,x+1/2,-z
-x+1/2,y+1/2,-z
-y+1/2,-x+1/2,-z
-x,-y,-z
y,-x,-z
x,y,-z
-y,x,-z
-x-1/2,y-1/2,z
-y-1/2,-x-1/2,z
x-1/2,-y-1/2,z
y-1/2,x-1/2,z

loop_
_atom_site_label
_atom_site_type_symbol
_atom_site_fract_x
_atom_site_fract_y
_atom_site_fract_z
_atom_site_occupancy
_atom_site_U_iso_or_equiv
Th1 Th 0 0 0 1 0.0
Th2 Th 0.18 0.68 0.5 1 0.0
Ge1 Ge 0.39 0.89 0 1 0.0
